data_4132519
loop_
_publ_author_name
'Tanaka, Yuya'
'Kato, Yuya'
'Tada, Tomofumi'
'Fujii, Shintaro'
'Kiguchi, Manabu'
'Akita, Munetaka'

_publ_section_title
;
 &quot;Doping&quot; of Polyyne with an Organometallic Fragment Leads to
 Highly Conductive Metallapolyyne Molecular Wire.
;
_journal_issue 32
_journal_name_full 'Journal of the American Chemical Society'
_journal_page_first 10080
_journal_page_last 10084
_journal_paper_doi 10.1021/jacs.8b04484
_journal_volume 140
_journal_year 2018
_chemical_formula_moiety 'C70 H66 P4 Ru Si2'
_chemical_formula_sum 'C70 H66 P4 Ru Si2'
_chemical_formula_weight 1188.36
_space_group_crystal_system triclinic
_space_group_IT_number 2
_space_group_name_Hall '-P 1'
_space_group_name_H-M_alt 'P -1'
_symmetry_Int_Tables_number 2
_audit_creation_date 2017-02-14
_audit_creation_method
;
Olex2 1.2
(compiled 2017.01.04 svn.r3372 for OlexSys, GUI svn.r5292)
;
_cell_angle_alpha 87.134(1)
_cell_angle_beta 83.968(1)
_cell_angle_gamma 79.187(1)
_cell_formula_units_Z 1
_cell_length_a 10.1725(10)
_cell_length_b 11.8432(12)
_cell_length_c 13.0967(13)
_cell_measurement_reflns_used 7063
_cell_measurement_temperature 90(2)
_cell_measurement_theta_max 29.03
_cell_measurement_theta_min 2.31
_cell_volume 1540.5(3)
_computing_cell_refinement 'SAINT V8.30C (?, 2016)'
_computing_data_reduction 'SAINT V8.30C (?, 2016)'
_computing_molecular_graphics 'Olex2 (Dolomanov et al., 2009)'
_computing_publication_material 'Olex2 (Dolomanov et al., 2009)'
_computing_structure_refinement 'olex2.refine (Bourhis et al., 2015)'
_diffrn_ambient_temperature 90(2)
_diffrn_measured_fraction_theta_full 0.9774
_diffrn_measured_fraction_theta_max 0.9774
_diffrn_measurement_device_type 'Bruker APEX-II CCD'
_diffrn_measurement_method '\f and \w scans'
_diffrn_radiation_monochromator graphite
_diffrn_radiation_type 'Mo K\a'
_diffrn_radiation_wavelength 0.71073
_diffrn_reflns_av_R_equivalents 0.0085
_diffrn_reflns_av_unetI/netI 0.0147
_diffrn_reflns_limit_h_max 12
_diffrn_reflns_limit_h_min -5
_diffrn_reflns_limit_k_max 14
_diffrn_reflns_limit_k_min -13
_diffrn_reflns_limit_l_max 15
_diffrn_reflns_limit_l_min -14
_diffrn_reflns_number 7384
_diffrn_reflns_theta_full 25.0258
_diffrn_reflns_theta_max 25.03
_diffrn_reflns_theta_min 1.56
_diffrn_standards_number 0
_exptl_absorpt_coefficient_mu 0.438
_exptl_absorpt_correction_T_max 0.944
_exptl_absorpt_correction_T_min 0.936
_exptl_absorpt_correction_type multi-scan
_exptl_absorpt_process_details
;
SADABS-2012/1 (Bruker,2012) was used for absorption correction.
wR2(int) was 0.0562 before and 0.0154 after correction.
The Ratio of minimum to maximum transmission is 0.9342.
The \l/2 correction factor is 0.0015.
;
_exptl_crystal_colour 'light yellow'
_exptl_crystal_colour_modifier light
_exptl_crystal_colour_primary yellow
_exptl_crystal_density_diffrn 1.2810
_exptl_crystal_description block
_exptl_crystal_F_000 618.0
_exptl_crystal_size_max 0.151
_exptl_crystal_size_mid 0.149
_exptl_crystal_size_min 0.131
_refine_diff_density_max 0.3531
_refine_diff_density_min -0.3033
_refine_diff_density_rms 0.0497
_refine_ls_d_res_high 0.8401
_refine_ls_d_res_low 13.0179
_refine_ls_goodness_of_fit_ref 1.0504
_refine_ls_hydrogen_treatment constr
_refine_ls_matrix_type full
_refine_ls_number_constraints 58
_refine_ls_number_parameters 351
_refine_ls_number_reflns 5448
_refine_ls_number_restraints 0
_refine_ls_restrained_S_all 1.0504
_refine_ls_R_factor_all 0.0238
_refine_ls_R_factor_gt 0.0221
_refine_ls_shift/su_max 0.0002
_refine_ls_shift/su_mean 0.0000
_refine_ls_structure_factor_coef Fsqd
_refine_ls_weighting_details 'w=1/[\s^2^(Fo^2^)+(0.0249P)^2^+1.1543P] where P=(Fo^2^+2Fc^2^)/3'
_refine_ls_weighting_scheme calc
_refine_ls_wR_factor_gt 0.0557
_refine_ls_wR_factor_ref 0.0570
_reflns_Friedel_coverage 0.0
_reflns_limit_h_max 12
_reflns_limit_h_min -11
_reflns_limit_k_max 14
_reflns_limit_k_min -13
_reflns_limit_l_max 15
_reflns_limit_l_min 0
_reflns_number_gt 5020
_reflns_number_total 5448
_reflns_threshold_expression I>=2u(I)
_cod_data_source_file ja8b04484_si_003.cif
_cod_data_source_block 2^3
_cod_database_code 4132519
_olex2_refinement_description
;
1. Fixed Uiso
 At 1.2 times of:
  All C(H) groups, All C(H,H) groups
 At 1.5 times of:
  All C(H,H,H) groups
2.a Secondary CH2 refined with riding coordinates:
 C26(H26a,H26b), C25(H25a,H25b)
2.b Aromatic/amide H refined with riding coordinates:
 C14(H14), C21(H21), C17(H17), C8(H8), C20(H20), C18(H18), C16(H16), C15(H15),
 C10(H10), C12(H12), C22(H22), C24(H24), C9(H9), C23(H23), C11(H11), C29(H29),
 C28(H28), C32(H32), C31(H31), C30(H30)
2.c Idealised Me refined as rotating group:
 C33(H33a,H33b,H33c), C35(H35a,H35b,H35c), C34(H34a,H34b,H34c)
;
_olex2_submission_special_instructions 'No special instructions were received'

loop_
_space_group_symop_id
_space_group_symop_operation_xyz
1 x,y,z
2 -x,-y,-z

loop_
_atom_site_label
_atom_site_type_symbol
_atom_site_fract_x
_atom_site_fract_y
_atom_site_fract_z
_atom_site_U_iso_or_equiv
_atom_site_adp_type
_atom_site_occupancy
_atom_site_site_symmetry_order
_atom_site_refinement_flags_posn
_atom_site_refinement_flags_adp
_atom_site_refinement_flags_occupancy
Ru1 Ru 0.5 0.0 0.5 0.01029(6) Uani 1.000000 2 S T P
P1 P 0.69783(4) -0.06033(3) 0.58259(3) 0.01222(9) Uani 1.000000 1 . . .
P2 P 0.61694(4) 0.14380(3) 0.42863(3) 0.01225(9) Uani 1.000000 1 . . .
Si4 Si 0.17947(6) 0.59509(5) 1.05539(4) 0.03486(14) Uani 1.000000 1 . . .
C1 C 0.44177(15) 0.10712(13) 0.61959(12) 0.0140(3) Uani 1.000000 1 . . .
C4 C 0.32224(18) 0.32272(15) 0.83032(13) 0.0238(4) Uani 1.000000 1 . . .
C2 C 0.40917(15) 0.17388(13) 0.69025(12) 0.0157(3) Uani 1.000000 1 . . .
C3 C 0.36391(17) 0.25135(14) 0.76518(13) 0.0192(3) Uani 1.000000 1 . . .
C6 C 0.2411(2) 0.48510(16) 0.95916(14) 0.0301(4) Uani 1.000000 1 . . .
C5 C 0.27857(19) 0.40803(15) 0.89934(14) 0.0255(4) Uani 1.000000 1 . . .
C19 C 0.53333(15) 0.29057(13) 0.39780(12) 0.0150(3) Uani 1.000000 1 . . .
C13 C 0.82644(15) -0.18147(13) 0.53424(12) 0.0149(3) Uani 1.000000 1 . . .
C7 C 0.67489(15) -0.08578(14) 0.72162(12) 0.0158(3) Uani 1.000000 1 . . .
C14 C 0.89599(16) -0.26850(13) 0.59443(13) 0.0180(3) Uani 1.000000 1 . . .
H14 H 0.87569(16) -0.26966(13) 0.66691(13) 0.0216(4) Uiso 1.000000 1 R . .
C21 C 0.36382(17) 0.45623(14) 0.44481(14) 0.0230(4) Uani 1.000000 1 . . .
H21 H 0.29244(17) 0.49253(14) 0.49155(14) 0.0276(4) Uiso 1.000000 1 R . .
C17 C 0.95936(17) -0.26526(15) 0.38301(14) 0.0219(4) Uani 1.000000 1 . . .
H17 H 0.98152(17) -0.26351(15) 0.31073(14) 0.0262(4) Uiso 1.000000 1 R . .
C8 C 0.66904(16) 0.00384(14) 0.78835(13) 0.0190(3) Uani 1.000000 1 . . .
H8 H 0.67993(16) 0.07781(14) 0.76130(13) 0.0228(4) Uiso 1.000000 1 R . .
C20 C 0.42662(16) 0.34389(14) 0.46476(13) 0.0182(3) Uani 1.000000 1 . . .
H20 H 0.39671(16) 0.30312(14) 0.52436(13) 0.0218(4) Uiso 1.000000 1 R . .
C18 C 0.86063(16) -0.18028(14) 0.42807(13) 0.0180(3) Uani 1.000000 1 . . .
H18 H 0.81571(16) -0.12054(14) 0.38621(13) 0.0215(4) Uiso 1.000000 1 R . .
C16 C 1.02561(17) -0.35263(14) 0.44339(14) 0.0227(4) Uani 1.000000 1 . . .
H16 H 1.09192(17) -0.41171(14) 0.41247(14) 0.0273(4) Uiso 1.000000 1 R . .
C15 C 0.99492(17) -0.35362(14) 0.54898(14) 0.0215(4) Uani 1.000000 1 . . .
H15 H 1.04160(17) -0.41267(14) 0.59054(14) 0.0258(4) Uiso 1.000000 1 R . .
C10 C 0.63137(18) -0.12164(17) 0.93426(14) 0.0282(4) Uani 1.000000 1 . . .
H10 H 0.61856(18) -0.13410(17) 1.00656(14) 0.0338(5) Uiso 1.000000 1 R . .
C12 C 0.65471(16) -0.19307(14) 0.76327(13) 0.0187(3) Uani 1.000000 1 . . .
H12 H 0.65513(16) -0.25429(14) 0.71898(13) 0.0224(4) Uiso 1.000000 1 R . .
C22 C 0.40475(18) 0.51540(14) 0.35727(15) 0.0263(4) Uani 1.000000 1 . . .
H22 H 0.36083(18) 0.59191(14) 0.34336(15) 0.0315(5) Uiso 1.000000 1 R . .
C24 C 0.57525(17) 0.35130(14) 0.30988(14) 0.0229(4) Uani 1.000000 1 . . .
H24 H 0.64832(17) 0.31624(14) 0.26391(14) 0.0275(4) Uiso 1.000000 1 R . .
C9 C 0.64745(18) -0.01423(16) 0.89381(13) 0.0253(4) Uani 1.000000 1 . . .
H9 H 0.64368(18) 0.04734(16) 0.93845(13) 0.0304(5) Uiso 1.000000 1 R . .
C23 C 0.51006(19) 0.46291(15) 0.28972(15) 0.0292(4) Uani 1.000000 1 . . .
H23 H 0.53780(19) 0.50351(15) 0.22932(15) 0.0350(5) Uiso 1.000000 1 R . .
C11 C 0.63398(17) -0.21066(16) 0.86936(14) 0.0245(4) Uani 1.000000 1 . . .
H11 H 0.62162(17) -0.28403(16) 0.89708(14) 0.0294(4) Uiso 1.000000 1 R . .
C26 C 0.72032(15) 0.16964(13) 0.52946(12) 0.0147(3) Uani 1.000000 1 . . .
H26a H 0.78240(15) 0.22144(13) 0.50201(12) 0.0176(4) Uiso 1.000000 1 R . .
H26b H 0.66165(15) 0.20721(13) 0.58799(12) 0.0176(4) Uiso 1.000000 1 R . .
C25 C 0.80062(15) 0.05554(13) 0.56571(12) 0.0152(3) Uani 1.000000 1 . . .
H25a H 0.83501(15) 0.06611(13) 0.63188(12) 0.0183(4) Uiso 1.000000 1 R . .
H25b H 0.87897(15) 0.03155(13) 0.51498(12) 0.0183(4) Uiso 1.000000 1 R . .
C27 C 0.73884(15) 0.10728(13) 0.31647(12) 0.0149(3) Uani 1.000000 1 . . .
C29 C 0.70004(16) 0.05722(13) 0.23271(12) 0.0172(3) Uani 1.000000 1 . . .
H29 H 0.60924(16) 0.04844(13) 0.23184(12) 0.0206(4) Uiso 1.000000 1 R . .
C28 C 0.87173(16) 0.12345(14) 0.31351(13) 0.0191(3) Uani 1.000000 1 . . .
H28 H 0.89896(16) 0.15951(14) 0.36888(13) 0.0230(4) Uiso 1.000000 1 R . .
C32 C 0.79388(18) 0.02027(15) 0.15072(13) 0.0231(4) Uani 1.000000 1 . . .
H32 H 0.76722(18) -0.01494(15) 0.09461(13) 0.0277(4) Uiso 1.000000 1 R . .
C31 C 0.92598(18) 0.03442(16) 0.15029(13) 0.0251(4) Uani 1.000000 1 . . .
H31 H 0.99018(18) 0.00765(16) 0.09470(13) 0.0301(5) Uiso 1.000000 1 R . .
C30 C 0.96417(17) 0.08769(15) 0.23111(13) 0.0230(4) Uani 1.000000 1 . . .
H30 H 1.05406(17) 0.09972(15) 0.22997(13) 0.0276(4) Uiso 1.000000 1 R . .
C33 C 0.0360(2) 0.69908(19) 1.00940(19) 0.0457(6) Uani 1.000000 1 . . .
H33a H 0.0662(5) 0.7377(10) 0.9457(7) 0.0686(8) Uiso 1.000000 1 GR . .
H33b H -0.0355(7) 0.6581(3) 0.9964(12) 0.0686(8) Uiso 1.000000 1 GR . .
H33c H 0.0015(11) 0.7564(9) 1.0618(6) 0.0686(8) Uiso 1.000000 1 GR . .
C35 C 0.1240(3) 0.5168(2) 1.17505(17) 0.0596(8) Uani 1.000000 1 . . .
H35a H 0.0569(15) 0.4720(14) 1.1601(4) 0.0894(12) Uiso 1.000000 1 GR . .
H35b H 0.2017(4) 0.4649(13) 1.2000(9) 0.0894(12) Uiso 1.000000 1 GR . .
H35c H 0.0845(19) 0.5724(2) 1.2278(5) 0.0894(12) Uiso 1.000000 1 GR . .
C34 C 0.3192(3) 0.6713(2) 1.0738(2) 0.0677(8) Uani 1.000000 1 . . .
H34a H 0.3983(8) 0.6151(3) 1.0905(17) 0.1016(13) Uiso 1.000000 1 GR . .
H34b H 0.3417(15) 0.7143(15) 1.0105(6) 0.1016(13) Uiso 1.000000 1 GR . .
H34c H 0.2912(8) 0.7247(14) 1.1302(11) 0.1016(13) Uiso 1.000000 1 GR . .

loop_
_atom_site_aniso_label
_atom_site_aniso_U_11
_atom_site_aniso_U_22
_atom_site_aniso_U_33
_atom_site_aniso_U_12
_atom_site_aniso_U_13
_atom_site_aniso_U_23
Ru1 0.00879(9) 0.01003(9) 0.01227(9) -0.00155(6) -0.00141(6) -0.00232(6)
P1 0.01012(19) 0.01264(19) 0.01417(19) -0.00170(14) -0.00241(15) -0.00178(14)
P2 0.01044(19) 0.01172(19) 0.0151(2) -0.00278(14) -0.00144(15) -0.00160(14)
Si4 0.0523(4) 0.0230(3) 0.0265(3) 0.0012(2) -0.0004(2) -0.0116(2)
C1 0.0100(7) 0.0144(7) 0.0179(8) -0.0034(6) -0.0029(6) 0.0029(6)
C4 0.0288(9) 0.0221(9) 0.0205(9) -0.0074(7) 0.0037(7) -0.0035(7)
C2 0.0153(8) 0.0158(8) 0.0163(8) -0.0036(6) -0.0015(6) -0.0009(6)
C3 0.0211(8) 0.0189(8) 0.0182(8) -0.0061(7) 0.0004(7) 0.0000(7)
C6 0.0386(11) 0.0256(10) 0.0253(10) -0.0066(8) 0.0039(8) -0.0063(8)
C5 0.0308(10) 0.0237(9) 0.0217(9) -0.0074(7) 0.0050(7) -0.0033(7)
C19 0.0139(7) 0.0120(7) 0.0208(8) -0.0042(6) -0.0056(6) -0.0016(6)
C13 0.0098(7) 0.0138(7) 0.0222(8) -0.0035(6) -0.0029(6) -0.0046(6)
C7 0.0103(7) 0.0218(8) 0.0148(8) -0.0010(6) -0.0029(6) -0.0010(6)
C14 0.0152(8) 0.0174(8) 0.0225(9) -0.0044(6) -0.0044(7) -0.0016(6)
C21 0.0202(9) 0.0200(8) 0.0278(9) 0.0015(7) -0.0050(7) -0.0054(7)
C17 0.0173(8) 0.0248(9) 0.0237(9) -0.0029(7) -0.0012(7) -0.0080(7)
C8 0.0158(8) 0.0206(8) 0.0199(8) -0.0002(6) -0.0039(6) -0.0018(6)
C20 0.0179(8) 0.0174(8) 0.0196(8) -0.0021(6) -0.0057(6) -0.0010(6)
C18 0.0139(8) 0.0183(8) 0.0219(8) -0.0022(6) -0.0038(6) -0.0025(6)
C16 0.0156(8) 0.0180(8) 0.0340(10) -0.0003(6) -0.0013(7) -0.0093(7)
C15 0.0171(8) 0.0144(8) 0.0332(10) -0.0011(6) -0.0068(7) -0.0003(7)
C10 0.0268(10) 0.0393(11) 0.0161(9) -0.0007(8) -0.0021(7) 0.0016(7)
C12 0.0142(8) 0.0219(8) 0.0202(8) -0.0033(6) -0.0030(6) -0.0005(6)
C22 0.0260(9) 0.0138(8) 0.0387(11) -0.0011(7) -0.0081(8) 0.0018(7)
C24 0.0206(9) 0.0184(8) 0.0289(9) -0.0046(7) 0.0024(7) 0.0016(7)
C9 0.0256(9) 0.0301(10) 0.0192(9) 0.0002(7) -0.0036(7) -0.0075(7)
C23 0.0302(10) 0.0202(9) 0.0365(11) -0.0072(7) 0.0001(8) 0.0085(8)
C11 0.0213(9) 0.0279(9) 0.0238(9) -0.0045(7) -0.0027(7) 0.0064(7)
C26 0.0139(7) 0.0151(8) 0.0164(8) -0.0054(6) -0.0017(6) -0.0033(6)
C25 0.0121(7) 0.0170(8) 0.0180(8) -0.0047(6) -0.0029(6) -0.0022(6)
C27 0.0143(8) 0.0132(7) 0.0166(8) -0.0016(6) -0.0006(6) 0.0014(6)
C29 0.0168(8) 0.0175(8) 0.0180(8) -0.0044(6) -0.0040(6) 0.0017(6)
C28 0.0176(8) 0.0228(8) 0.0180(8) -0.0058(6) -0.0026(6) -0.0004(6)
C32 0.0288(9) 0.0257(9) 0.0159(8) -0.0071(7) -0.0026(7) -0.0021(7)
C31 0.0231(9) 0.0318(10) 0.0176(9) -0.0017(7) 0.0050(7) -0.0017(7)
C30 0.0147(8) 0.0317(9) 0.0222(9) -0.0038(7) -0.0011(7) 0.0017(7)
C33 0.0507(14) 0.0316(11) 0.0494(14) -0.0002(10) 0.0065(11) 0.0007(10)
C35 0.101(2) 0.0390(13) 0.0244(11) 0.0167(13) 0.0098(12) -0.0093(9)
C34 0.080(2) 0.0461(15) 0.084(2) -0.0113(14) -0.0319(17) -0.0246(14)

loop_
_atom_type_symbol
_atom_type_scat_dispersion_real
_atom_type_scat_dispersion_imag
_atom_type_scat_Cromer_Mann_a1
_atom_type_scat_Cromer_Mann_a2
_atom_type_scat_Cromer_Mann_a3
_atom_type_scat_Cromer_Mann_a4
_atom_type_scat_Cromer_Mann_b1
_atom_type_scat_Cromer_Mann_b2
_atom_type_scat_Cromer_Mann_b3
_atom_type_scat_Cromer_Mann_b4
_atom_type_scat_Cromer_Mann_c
_atom_type_scat_source
_atom_type_scat_dispersion_source
H 0.00000 0.00000 0.49300 0.32291 0.14019 0.04081 10.51090 26.12570 3.14236 57.79970 0.0030380000826 'International Tables Volume C Table 6.1.1.4 (pp. 500-502)' 'Henke, Gullikson and Davis, At. Data and Nucl. Data Tables, 1993, 54, 2'
C 0.00347 0.00161 2.31000 1.02000 1.58860 0.86500 20.84390 10.20750 0.56870 51.65120 0.215599998832 'International Tables Volume C Table 6.1.1.4 (pp. 500-502)' 'Henke, Gullikson and Davis, At. Data and Nucl. Data Tables, 1993, 54, 2'
Si 0.08192 0.07060 6.29150 3.03530 1.98910 1.54100 2.43860 32.33370 0.67850 81.69370 1.14069998264 'International Tables Volume C Table 6.1.1.4 (pp. 500-502)' 'Henke, Gullikson and Davis, At. Data and Nucl. Data Tables, 1993, 54, 2'
P 0.10434 0.09671 6.43450 4.17910 1.78000 1.49080 1.90670 27.15700 0.52600 68.16450 1.11489999294 'International Tables Volume C Table 6.1.1.4 (pp. 500-502)' 'Henke, Gullikson and Davis, At. Data and Nucl. Data Tables, 1993, 54, 2'
Ru -1.23940 0.83517 19.26740 12.91820 4.86337 1.56756 0.80852 8.43467 24.79970 94.29280 5.37873983383 'International Tables Volume C Table 6.1.1.4 (pp. 500-502)' 'Henke, Gullikson and Davis, At. Data and Nucl. Data Tables, 1993, 54, 2'

loop_
_geom_angle_atom_site_label_1
_geom_angle_atom_site_label_2
_geom_angle_atom_site_label_3
_geom_angle
_geom_angle_site_symmetry_1
_geom_angle_site_symmetry_3
P1 Ru1 P1 180.0 . 2_656
P2 Ru1 P1 82.642(13) . .
P2 Ru1 P1 82.642(13) 2_656 2_656
P2 Ru1 P1 97.358(13) . 2_656
P2 Ru1 P1 97.358(13) 2_656 .
P2 Ru1 P2 180.0 2_656 .
C1 Ru1 P1 84.85(4) 2_656 2_656
C1 Ru1 P1 95.15(4) 2_656 .
C1 Ru1 P1 84.85(4) . .
C1 Ru1 P1 95.15(4) . 2_656
C1 Ru1 P2 94.95(4) . 2_656
C1 Ru1 P2 85.05(4) 2_656 2_656
C1 Ru1 P2 94.95(4) 2_656 .
C1 Ru1 P2 85.05(4) . .
C1 Ru1 C1 180.0 2_656 .
C13 P1 Ru1 120.69(5) . 2_656
C7 P1 Ru1 116.27(5) . 2_656
C7 P1 C13 105.38(7) . .
C25 P1 Ru1 108.76(5) . 2_656
C25 P1 C13 98.93(7) . .
C25 P1 C7 104.34(7) . .
C19 P2 Ru1 123.13(5) . 2_656
C26 P2 Ru1 104.70(5) . 2_656
C26 P2 C19 101.19(7) . .
C27 P2 Ru1 117.58(5) . 2_656
C27 P2 C19 103.43(7) . .
C27 P2 C26 104.11(7) . .
C33 Si4 C6 109.61(10) . .
C35 Si4 C6 106.18(9) . .
C35 Si4 C33 110.57(12) . .
C34 Si4 C6 108.33(12) . .
C34 Si4 C33 109.71(12) . .
C34 Si4 C35 112.33(15) . .
C2 C1 Ru1 178.04(13) . .
C5 C4 C3 176.33(18) . .
C3 C2 C1 175.47(17) . .
C2 C3 C4 178.33(18) . .
C5 C6 Si4 176.26(17) . .
C6 C5 C4 178.69(19) . .
C20 C19 P2 119.13(12) . .
C24 C19 P2 121.74(12) . .
C24 C19 C20 119.12(14) . .
C14 C13 P1 125.75(12) . .
C18 C13 P1 115.59(12) . .
C18 C13 C14 118.56(14) . .
C8 C7 P1 120.41(12) . .
C12 C7 P1 120.91(12) . .
C12 C7 C8 118.56(15) . .
C15 C14 C13 120.43(15) . .
C22 C21 C20 120.24(16) . .
C16 C17 C18 120.03(16) . .
C9 C8 C7 120.60(16) . .
C21 C20 C19 120.37(15) . .
C17 C18 C13 120.83(15) . .
C15 C16 C17 119.83(15) . .
C16 C15 C14 120.29(15) . .
C11 C10 C9 119.92(16) . .
C11 C12 C7 120.42(16) . .
C23 C22 C21 119.87(16) . .
C23 C24 C19 120.00(16) . .
C10 C9 C8 120.29(17) . .
C24 C23 C22 120.37(17) . .
C12 C11 C10 120.17(16) . .
C25 C26 P2 109.48(10) . .
C26 C25 P1 112.30(10) . .
C29 C27 P2 119.39(12) . .
C28 C27 P2 122.03(12) . .
C28 C27 C29 118.53(15) . .
C32 C29 C27 120.21(15) . .
C30 C28 C27 120.90(15) . .
C31 C32 C29 120.42(16) . .
C30 C31 C32 119.76(16) . .
C31 C30 C28 120.11(16) . .

loop_
_geom_bond_atom_site_label_1
_geom_bond_atom_site_label_2
_geom_bond_distance
_geom_bond_site_symmetry_2
Ru1 P1 2.3603(4) 2_656
Ru1 P1 2.3603(4) .
Ru1 P2 2.3572(4) .
Ru1 P2 2.3572(4) 2_656
Ru1 C1 2.0335(16) 2_656
Ru1 C1 2.0335(16) .
P1 C13 1.8394(16) .
P1 C7 1.8283(16) .
P1 C25 1.8667(15) .
P2 C19 1.8317(15) .
P2 C26 1.8429(15) .
P2 C27 1.8335(16) .
Si4 C6 1.8357(19) .
Si4 C33 1.856(2) .
Si4 C35 1.871(2) .
Si4 C34 1.863(3) .
C1 C2 1.225(2) .
C4 C3 1.218(2) .
C4 C5 1.369(2) .
C2 C3 1.361(2) .
C6 C5 1.213(3) .
C19 C20 1.394(2) .
C19 C24 1.398(2) .
C13 C14 1.395(2) .
C13 C18 1.398(2) .
C7 C8 1.397(2) .
C7 C12 1.400(2) .
C14 C15 1.392(2) .
C21 C20 1.388(2) .
C21 C22 1.381(3) .
C17 C18 1.387(2) .
C17 C16 1.385(2) .
C8 C9 1.388(2) .
C16 C15 1.385(3) .
C10 C9 1.385(3) .
C10 C11 1.382(3) .
C12 C11 1.394(2) .
C22 C23 1.387(3) .
C24 C23 1.389(2) .
C26 C25 1.524(2) .
C27 C29 1.398(2) .
C27 C28 1.397(2) .
C29 C32 1.389(2) .
C28 C30 1.382(2) .
C32 C31 1.385(3) .
C31 C30 1.384(3) .
